data_4109806
loop_
_publ_author_name
'Olena Lukoyanova'
'Claudia M. Cardona'
'Jos\'e Rivera'
'Leyda Z. Lugo-Morales'
'Christopher J. Chancellor'
'Marilyn M. Olmstead'
'Antonio Rodr\'iguez-Fortea'
'Josep M. Poblet'
'Alan L. Balch'
'Luis Echegoyen'

_publ_section_title
;
 "Open Rather than Closed" Malonate Methano-Fullerene Derivatives. The
 Formation of Methanofulleroid Adducts of Y3N@C80
;
_journal_name_full 'Journal of the American Chemical Society'
_journal_page_first 10423
_journal_page_last 10430
_journal_paper_doi 10.1021/ja071733n
_journal_volume 129
_journal_year 2007
_chemical_formula_moiety '(C97 H14 N O4 Y3), 0.5(C6 H6), 0.5(C H Cl3)'
_chemical_formula_sum 'C100.5 H17.5 Cl1.5 N O4 Y3'
_chemical_formula_weight 1622.56
_chemical_name_common Y3N@C80adduct.0.5benzene.0.5chloroform
_chemical_name_systematic
; 
 ? 
;
_space_group_IT_number 19
_symmetry_cell_setting orthorhombic
_symmetry_space_group_name_Hall 'P 2ac 2ab'
_symmetry_space_group_name_H-M 'P 21 21 21'
_atom_sites_solution_hydrogens geom
_atom_sites_solution_primary direct
_atom_sites_solution_secondary difmap
_audit_creation_method SHELXL-97
_cell_angle_alpha 90.00
_cell_angle_beta 90.00
_cell_angle_gamma 90.00
_cell_formula_units_Z 4
_cell_length_a 11.2082(11)
_cell_length_b 17.1248(16)
_cell_length_c 27.882(3)
_cell_measurement_reflns_used 4591
_cell_measurement_temperature 90(2)
_cell_measurement_theta_max 19.0
_cell_measurement_theta_min 3.0
_cell_volume 5351.6(9)
_computing_cell_refinement 'SAINT v. 7.23A'
_computing_data_collection 'Apex 2'
_computing_data_reduction SAINT
_computing_molecular_graphics 'XP, SHELXTL 5.1(Sheldrick, 1994), ORTEP-3 for Windows(Farrugia, 1997)'
_computing_publication_material SHELXL97
_computing_structure_refinement 'SHELXL97 (Sheldrick, 1997)'
_computing_structure_solution 'SHELXS-97 (Sheldrick, 1990)'
_diffrn_ambient_temperature 90(2)
_diffrn_detector_area_resol_mean 8.3
_diffrn_measured_fraction_theta_full 0.997
_diffrn_measured_fraction_theta_max 0.997
_diffrn_measurement_device_type 'Bruker ApexII'
_diffrn_measurement_method \w
_diffrn_radiation_monochromator graphite
_diffrn_radiation_source 'fine-focus sealed tube'
_diffrn_radiation_type MoK\a
_diffrn_radiation_wavelength 0.71073
_diffrn_reflns_av_R_equivalents 0.1515
_diffrn_reflns_av_sigmaI/netI 0.1062
_diffrn_reflns_limit_h_max 13
_diffrn_reflns_limit_h_min -13
_diffrn_reflns_limit_k_max 20
_diffrn_reflns_limit_k_min -20
_diffrn_reflns_limit_l_max 33
_diffrn_reflns_limit_l_min -33
_diffrn_reflns_number 57360
_diffrn_reflns_theta_full 25.25
_diffrn_reflns_theta_max 25.25
_diffrn_reflns_theta_min 2.99
_diffrn_standards_number 0
_exptl_absorpt_coefficient_mu 3.381
_exptl_absorpt_correction_T_max 0.967
_exptl_absorpt_correction_T_min 0.207
_exptl_absorpt_correction_type multi-scan
_exptl_absorpt_process_details 'SADABS 2.10 (Sheldrick, 2004)'
_exptl_crystal_colour black
_exptl_crystal_density_diffrn 2.014
_exptl_crystal_description needle
_exptl_crystal_F_000 3208
_exptl_crystal_size_max 0.68
_exptl_crystal_size_mid 0.05
_exptl_crystal_size_min 0.01
_refine_diff_density_max 1.462
_refine_diff_density_min -0.941
_refine_diff_density_rms 0.170
_refine_ls_abs_structure_details 'Flack H D (1983), Acta Cryst. A39, 876-881'
_refine_ls_abs_structure_Flack 0.336(15)
_refine_ls_extinction_method none
_refine_ls_goodness_of_fit_ref 1.143
_refine_ls_hydrogen_treatment constr
_refine_ls_matrix_type full
_refine_ls_number_parameters 538
_refine_ls_number_reflns 9694
_refine_ls_number_restraints 3
_refine_ls_restrained_S_all 1.143
_refine_ls_R_factor_all 0.1508
_refine_ls_R_factor_gt 0.1013
_refine_ls_shift/su_max 0.001
_refine_ls_shift/su_mean 0.000
_refine_ls_structure_factor_coef Fsqd
_refine_ls_weighting_details 'calc w=1/[\s^2^(Fo^2^)+(0.1786P)^2^+7.5887P] where P=(Fo^2^+2Fc^2^)/3'
_refine_ls_weighting_scheme calc
_refine_ls_wR_factor_gt 0.2620
_refine_ls_wR_factor_ref 0.3006
_reflns_number_gt 6611
_reflns_number_total 9694
_reflns_threshold_expression I>2\s(I)
_cod_data_source_file ja071733nsi20070312_015358.cif
_cod_data_source_block cjc120z
_cod_original_formula_sum 'C100.50 H17.50 Cl1.50 N O4 Y3'
_cod_database_code 4109806

loop_
_symmetry_equiv_pos_as_xyz
'x, y, z'
'-x+1/2, -y, z+1/2'
'-x, y+1/2, -z+1/2'
'x+1/2, -y+1/2, -z'

loop_
_atom_site_label
_atom_site_type_symbol
_atom_site_fract_x
_atom_site_fract_y
_atom_site_fract_z
_atom_site_U_iso_or_equiv
_atom_site_adp_type
_atom_site_occupancy
_atom_site_symmetry_multiplicity
_atom_site_calc_flag
_atom_site_refinement_flags
_atom_site_disorder_assembly
_atom_site_disorder_group
Y1 Y 0.55755(9) 0.51909(6) 0.41616(4) 0.0217(3) Uani 1 1 d . . .
Y2 Y 0.25370(17) 0.57297(17) 0.39708(8) 0.0594(8) Uani 0.698(3) 1 d P A 3
Y3 Y 0.47082(18) 0.60785(14) 0.30486(7) 0.0454(6) Uani 0.698(3) 1 d P A 3
Y4 Y 0.3066(7) 0.6453(4) 0.4006(3) 0.049(2) Uiso 0.211(4) 1 d P A 4
Y5 Y 0.4176(9) 0.5512(6) 0.2988(3) 0.053(2) Uiso 0.211(4) 1 d P A 4
Y6 Y 0.425(2) 0.6878(14) 0.3654(9) 0.085(8) Uiso 0.091(4) 1 d P A 5
Y7 Y 0.3665(15) 0.5265(10) 0.3066(5) 0.034(4) Uiso 0.091(4) 1 d P A 5
N1 N 0.4262(7) 0.5678(5) 0.3737(3) 0.021(2) Uani 1 1 d . A .
C1_1 C 0.633(2) 0.4553(14) 0.4911(8) 0.002(6) Uiso 0.50 1 d P B 1
C2_1 C 0.542(2) 0.4001(14) 0.4716(9) 0.012(6) Uiso 0.50 1 d P B 1
C3_1 C 0.429(2) 0.4309(15) 0.4897(10) 0.031(6) Uiso 0.50 1 d PD B 1
C4_1 C 0.458(2) 0.5267(14) 0.5120(8) 0.026(5) Uiso 0.50 1 d PD B 1
C5_1 C 0.590(3) 0.535(2) 0.5043(10) 0.030(8) Uiso 0.50 1 d P B 1
C6_1 C 0.632(3) 0.6044(15) 0.4891(10) 0.020(6) Uiso 0.50 1 d P B 1
C7_1 C 0.721(3) 0.6196(17) 0.4487(12) 0.030(8) Uiso 0.50 1 d P B 1
C8_1 C 0.773(2) 0.5566(14) 0.4223(11) 0.021(7) Uiso 0.50 1 d PD B 1
C9_1 C 0.7696(19) 0.4694(14) 0.4298(8) 0.008(6) Uiso 0.50 1 d P B 1
C10_1 C 0.721(3) 0.4266(15) 0.3914(9) 0.025(6) Uiso 0.50 1 d PD B 1
C11_1 C 0.622(3) 0.3719(16) 0.3881(12) 0.026(6) Uiso 0.50 1 d P B 1
C12_1 C 0.535(3) 0.3637(15) 0.4271(11) 0.028(6) Uiso 0.50 1 d P B 1
C25_1 C 0.779(2) 0.5722(15) 0.3714(9) 0.022(5) Uiso 0.50 1 d P B 1
C26_1 C 0.771(5) 0.543(3) 0.337(2) 0.103(17) Uiso 0.50 1 d P B 1
C27_1 C 0.7434(4) 0.4715(2) 0.34799(15) 0.038(6) Uiso 0.50 1 d P B 1
C13_1 C 0.4136(4) 0.3406(2) 0.41032(15) 0.011(4) Uiso 0.50 1 d PR B 1
C14_1 C 0.3078(4) 0.3702(2) 0.43497(15) 0.051(8) Uiso 0.50 1 d PR B 1
C15_1 C 0.3173(4) 0.4219(2) 0.47544(15) 0.067(10) Uiso 0.50 1 d PR B 1
C16_1 C 0.2272(4) 0.4797(2) 0.48188(15) 0.057(10) Uiso 0.50 1 d PR B 1
C17_1 C 0.2552(4) 0.5555(2) 0.50081(15) 0.079(11) Uiso 0.50 1 d PR B 1
C18_1 C 0.3733(4) 0.5758(2) 0.51430(15) 0.050(8) Uiso 0.50 1 d PR B 1
C19_1 C 0.4109(4) 0.6530(2) 0.50711(15) 0.062(9) Uiso 0.50 1 d PR B 1
C20_1 C 0.5313(4) 0.6699(2) 0.49397(15) 0.041(7) Uiso 0.50 1 d PR B 1
C21_1 C 0.5290(4) 0.7389(2) 0.46483(15) 0.032(6) Uiso 0.50 1 d PR B 1
C22_1 C 0.6131(4) 0.7477(2) 0.42696(15) 0.052(8) Uiso 0.50 1 d PR B 1
C23_1 C 0.7035(4) 0.6903(2) 0.42152(15) 0.034(6) Uiso 0.50 1 d PR B 1
C24_1 C 0.7547(4) 0.6693(2) 0.37607(15) 0.065(10) Uiso 0.50 1 d PR B 1
C28_1 C 0.6601(4) 0.4185(2) 0.31218(15) 0.049(8) Uiso 0.50 1 d PR B 1
C29_1 C 0.5842(4) 0.3656(2) 0.33951(15) 0.053(8) Uiso 0.50 1 d PR B 1
C30_1 C 0.4667(4) 0.3454(2) 0.32420(15) 0.031(6) Uiso 0.50 1 d PR B 1
C31_1 C 0.3834(4) 0.3317(2) 0.36066(15) 0.037(6) Uiso 0.50 1 d PR B 1
C32_1 C 0.2584(4) 0.3575(2) 0.35236(15) 0.016(4) Uiso 0.50 1 d PR B 1
C33_1 C 0.2127(4) 0.3792(2) 0.40027(15) 0.054(8) Uiso 0.50 1 d PR B 1
C34_1 C 0.1256(4) 0.4396(2) 0.40571(15) 0.101(15) Uiso 0.50 1 d PR B 1
C35_1 C 0.1326(4) 0.4883(2) 0.44686(15) 0.120(18) Uiso 0.50 1 d PR B 1
C36_1 C 0.1034(4) 0.5703(2) 0.44448(15) 0.14(3) Uiso 0.50 1 d PR B 1
C37_1 C 0.1782(4) 0.6118(2) 0.47786(15) 0.057(8) Uiso 0.50 1 d PR B 1
C38_1 C 0.2181(4) 0.6888(2) 0.46849(15) 0.090(13) Uiso 0.50 1 d PR B 1
C39_1 C 0.3315(4) 0.7101(2) 0.48450(15) 0.044(7) Uiso 0.50 1 d PR B 1
C40_1 C 0.4081(4) 0.7641(2) 0.45795(15) 0.053(8) Uiso 0.50 1 d PR B 1
C41_1 C 0.4268(4) 0.3784(2) 0.27902(15) 0.036(6) Uiso 0.50 1 d PR B 1
C42_1 C 0.3081(4) 0.4025(2) 0.27156(15) 0.025(5) Uiso 0.50 1 d PR B 1
C43_1 C 0.2208(4) 0.3936(2) 0.31017(15) 0.054(8) Uiso 0.50 1 d PR B 1
C44_1 C 0.1295(4) 0.4502(2) 0.31613(15) 0.029(5) Uiso 0.50 1 d PR B 1
C45_1 C 0.0813(4) 0.4731(2) 0.36150(15) 0.059(9) Uiso 0.50 1 d PR B 1
C46_1 C 0.0534(4) 0.5547(2) 0.35997(15) 0.07(3) Uiso 0.50 1 d PR B 1
C47_1 C 0.0651(4) 0.6051(2) 0.40041(15) 0.18(3) Uiso 0.50 1 d PR B 1
C48_1 C 0.0973(4) 0.6858(2) 0.39279(15) 0.074(11) Uiso 0.50 1 d PR B 1
C49_1 C 0.1731(4) 0.7252(2) 0.42597(15) 0.077(11) Uiso 0.50 1 d PR B 1
C50_1 C 0.2486(4) 0.7767(2) 0.39975(15) 0.066(9) Uiso 0.50 1 d PR B 1
C51_1 C 0.3665(4) 0.7967(2) 0.41433(15) 0.034(6) Uiso 0.50 1 d PR B 1
C52_1 C 0.4529(4) 0.8097(2) 0.37781(15) 0.046(7) Uiso 0.50 1 d PR B 1
C53_1 C 0.5742(4) 0.7858(2) 0.38469(15) 0.026(5) Uiso 0.50 1 d PR B 1
C54_1 C 0.6192(4) 0.7635(2) 0.33785(15) 0.086(13) Uiso 0.50 1 d PR B 1
C55_1 C 0.7083(4) 0.7021(2) 0.33235(15) 0.062(9) Uiso 0.50 1 d PR B 1
C56_1 C 0.7012(4) 0.6530(2) 0.29134(15) 0.075(11) Uiso 0.50 1 d PR B 1
C57_1 C 0.7322(4) 0.5712(2) 0.29308(15) 0.13(2) Uiso 0.50 1 d PR B 1
C58_1 C 0.6543(4) 0.5295(2) 0.26065(15) 0.060(9) Uiso 0.50 1 d PR B 1
C59_1 C 0.6131(4) 0.4536(2) 0.27027(15) 0.072(11) Uiso 0.50 1 d PR B 1
C60_1 C 0.4992(4) 0.4327(2) 0.25442(15) 0.036(6) Uiso 0.50 1 d PR B 1
C61_1 C 0.4201(4) 0.4878(2) 0.23166(15) 0.074(10) Uiso 0.50 1 d PR B 1
C62_1 C 0.3047(4) 0.4702(2) 0.24303(15) 0.037(6) Uiso 0.50 1 d PR B 1
C63_1 C 0.2185(4) 0.5308(2) 0.24921(15) 0.048(10) Uiso 0.50 1 d PR B 1
C64_1 C 0.1309(4) 0.5201(2) 0.28411(15) 0.065(16) Uiso 0.50 1 d PR B 1
C65_1 C 0.0823(4) 0.5829(2) 0.31135(15) 0.044(11) Uiso 0.50 1 d PR B 1
C66_1 C 0.1205(4) 0.6616(2) 0.30374(15) 0.09(3) Uiso 0.50 1 d PR B 1
C67_1 C 0.1234(4) 0.7120(2) 0.34482(15) 0.069(11) Uiso 0.50 1 d PR B 1
C68_1 C 0.2189(4) 0.7691(2) 0.34964(15) 0.057(9) Uiso 0.50 1 d PR B 1
C69_1 C 0.3084(4) 0.7786(2) 0.31257(15) 0.053(8) Uiso 0.50 1 d PR B 1
C70_1 C 0.4241(4) 0.8031(2) 0.32777(15) 0.042(7) Uiso 0.50 1 d PR B 1
C71_1 C 0.5270(4) 0.7733(2) 0.30310(15) 0.061(9) Uiso 0.50 1 d PR B 1
C72_1 C 0.5173(4) 0.7213(2) 0.26264(15) 0.118(18) Uiso 0.50 1 d PR B 1
C73_1 C 0.6064(4) 0.6624(2) 0.25649(15) 0.082(14) Uiso 0.50 1 d PR B 1
C74_1 C 0.5751(4) 0.5865(2) 0.23717(15) 0.091(13) Uiso 0.50 1 d PR B 1
C75_1 C 0.4591(4) 0.5662(2) 0.22414(15) 0.054(8) Uiso 0.50 1 d PR B 1
C76_1 C 0.3765(4) 0.6266(2) 0.22726(15) 0.18(4) Uiso 0.50 1 d PR B 1
C77_1 C 0.2508(4) 0.6074(2) 0.24040(15) 0.042(8) Uiso 0.50 1 d PR B 1
C78_1 C 0.2056(4) 0.6721(2) 0.26783(15) 0.031(11) Uiso 0.50 1 d PR B 1
C79_1 C 0.2981(4) 0.7310(2) 0.27208(15) 0.038(6) Uiso 0.50 1 d PR B 1
C80_1 C 0.4025(4) 0.7024(2) 0.24627(15) 0.064(10) Uiso 0.50 1 d PR B 1
C1_2 C 0.775(2) 0.4904(14) 0.4404(9) 0.014(6) Uiso 0.50 1 d P B 2
C2_2 C 0.762(2) 0.5685(17) 0.4368(10) 0.021(7) Uiso 0.50 1 d P B 2
C3_2 C 0.778(2) 0.5974(14) 0.3882(9) 0.022(6) Uiso 0.50 1 d PD B 2
C4_2 C 0.765(2) 0.5116(14) 0.3522(8) 0.022(5) Uiso 0.50 1 d PD B 2
C5_2 C 0.753(2) 0.4515(13) 0.3912(7) 0.010(5) Uiso 0.50 1 d P B 2
C6_2 C 0.662(3) 0.3927(17) 0.3785(9) 0.023(6) Uiso 0.50 1 d P B 2
C7_2 C 0.574(3) 0.3625(13) 0.4091(12) 0.024(5) Uiso 0.50 1 d P B 2
C8_2 C 0.550(3) 0.3901(17) 0.4575(12) 0.037(9) Uiso 0.50 1 d PD B 2
C9_2 C 0.623(3) 0.436(2) 0.4840(12) 0.034(10) Uiso 0.50 1 d P B 2
C10_2 C 0.570(2) 0.5091(15) 0.5060(9) 0.020(6) Uiso 0.50 1 d PD B 2
C11_2 C 0.597(3) 0.5949(19) 0.4987(11) 0.030(8) Uiso 0.50 1 d P B 2
C12_2 C 0.690(3) 0.6223(15) 0.4635(12) 0.025(7) Uiso 0.50 1 d P B 2
C25_2 C 0.428(2) 0.3963(17) 0.4697(10) 0.037(6) Uiso 0.50 1 d P B 2
C26_2 C 0.390(3) 0.463(2) 0.4999(12) 0.054(9) Uiso 0.50 1 d P B 2
C27_2 C 0.4433(4) 0.5008(2) 0.50811(15) 0.033(7) Uiso 0.50 1 d P B 2
C13_2 C 0.6712(4) 0.7020(2) 0.43877(15) 0.038(6) Uiso 0.50 1 d PR B 2
C14_2 C 0.7026(4) 0.7169(2) 0.38874(15) 0.065(9) Uiso 0.50 1 d PR B 2
C15_2 C 0.7550(4) 0.6573(2) 0.35918(15) 0.055(8) Uiso 0.50 1 d PR B 2
C16_2 C 0.7265(4) 0.6565(2) 0.30935(15) 0.055(8) Uiso 0.50 1 d PR B 2
C17_2 C 0.7147(4) 0.5844(2) 0.28340(15) 0.046(8) Uiso 0.50 1 d PR B 2
C18_2 C 0.7321(4) 0.5111(2) 0.30618(15) 0.076(11) Uiso 0.50 1 d PR B 2
C19_2 C 0.6620(4) 0.4479(2) 0.29112(15) 0.088(13) Uiso 0.50 1 d PR B 2
C20_2 C 0.6231(4) 0.3901(2) 0.32455(15) 0.043(7) Uiso 0.50 1 d PR B 2
C21_2 C 0.5099(4) 0.3617(2) 0.30808(15) 0.041(7) Uiso 0.50 1 d PR B 2
C22_2 C 0.4217(4) 0.3386(2) 0.34200(15) 0.030(6) Uiso 0.50 1 d PR B 2
C23_2 C 0.4523(4) 0.3386(2) 0.39144(15) 0.026(5) Uiso 0.50 1 d PR B 2
C24_2 C 0.3680(4) 0.3536(2) 0.42917(15) 0.053(8) Uiso 0.50 1 d PR B 2
C28_2 C 0.4042(4) 0.5935(2) 0.51478(15) 0.072(11) Uiso 0.50 1 d PR B 2
C29_2 C 0.5005(4) 0.6473(2) 0.50298(15) 0.038(6) Uiso 0.50 1 d PR B 2
C30_2 C 0.4792(4) 0.7213(2) 0.48104(15) 0.031(6) Uiso 0.50 1 d PR B 2
C31_2 C 0.5677(4) 0.7480(2) 0.44958(15) 0.030(5) Uiso 0.50 1 d PR B 2
C32_2 C 0.5289(4) 0.7915(2) 0.40619(15) 0.035(6) Uiso 0.50 1 d PR B 2
C33_2 C 0.6181(4) 0.7721(2) 0.36894(15) 0.033(6) Uiso 0.50 1 d PR B 2
C34_2 C 0.5855(4) 0.7689(2) 0.31939(15) 0.13(2) Uiso 0.50 1 d PR B 2
C35_2 C 0.6417(4) 0.7120(2) 0.29004(15) 0.066(10) Uiso 0.50 1 d PR B 2
C36_2 C 0.5776(4) 0.6729(2) 0.25203(15) 0.101(17) Uiso 0.50 1 d PR B 2
C37_2 C 0.6229(4) 0.5946(2) 0.24771(15) 0.076(11) Uiso 0.50 1 d PR B 2
C38_2 C 0.5482(4) 0.5315(2) 0.23416(15) 0.088(12) Uiso 0.50 1 d PR B 2
C39_2 C 0.5702(4) 0.4583(2) 0.25428(15) 0.058(9) Uiso 0.50 1 d PR B 2
C40_2 C 0.4748(4) 0.4031(2) 0.26564(15) 0.042(7) Uiso 0.50 1 d PR B 2
C41_2 C 0.3556(4) 0.7418(2) 0.47205(15) 0.041(7) Uiso 0.50 1 d PR B 2
C42_2 C 0.3198(4) 0.7832(2) 0.43081(15) 0.027(5) Uiso 0.50 1 d PR B 2
C43_2 C 0.4096(4) 0.8075(2) 0.39575(15) 0.028(5) Uiso 0.50 1 d PR B 2
C44_2 C 0.3809(4) 0.8082(2) 0.34619(15) 0.037(6) Uiso 0.50 1 d PR B 2
C45_2 C 0.4637(4) 0.7906(2) 0.30871(15) 0.044(7) Uiso 0.50 1 d PR B 2
C46_2 C 0.4017(4) 0.7507(2) 0.27097(15) 0.055(8) Uiso 0.50 1 d PR B 2
C47_2 C 0.4551(4) 0.6910(2) 0.24252(15) 0.123(18) Uiso 0.50 1 d PR B 2
C48_2 C 0.3815(4) 0.6281(2) 0.22474(15) 0.023(7) Uiso 0.50 1 d PR B 2
C49_2 C 0.4278(4) 0.5508(2) 0.22156(15) 0.080(12) Uiso 0.50 1 d PR B 2
C50_2 C 0.3349(4) 0.4975(2) 0.23341(15) 0.060(9) Uiso 0.50 1 d PR B 2
C51_2 C 0.3548(4) 0.4239(2) 0.25585(15) 0.046(7) Uiso 0.50 1 d PR B 2
C52_2 C 0.2667(4) 0.3963(2) 0.28842(15) 0.033(6) Uiso 0.50 1 d PR B 2
C53_2 C 0.3009(4) 0.3539(2) 0.33051(15) 0.025(5) Uiso 0.50 1 d PR B 2
C54_2 C 0.2145(4) 0.3734(2) 0.36736(15) 0.052(8) Uiso 0.50 1 d PR B 2
C55_2 C 0.2476(4) 0.3765(2) 0.41791(15) 0.085(12) Uiso 0.50 1 d PR B 2
C56_2 C 0.1922(4) 0.4336(2) 0.44740(15) 0.071(10) Uiso 0.50 1 d PR B 2
C57_2 C 0.2547(4) 0.4721(2) 0.48602(15) 0.111(19) Uiso 0.50 1 d PR B 2
C58_2 C 0.2116(4) 0.5514(2) 0.48920(15) 0.083(12) Uiso 0.50 1 d PR B 2
C59_2 C 0.2861(4) 0.6141(2) 0.50191(15) 0.067(10) Uiso 0.50 1 d PR B 2
C60_2 C 0.2641(4) 0.6873(2) 0.48142(15) 0.059(9) Uiso 0.50 1 d PR B 2
C61_2 C 0.1734(4) 0.6990(2) 0.44543(15) 0.093(13) Uiso 0.50 1 d PR B 2
C62_2 C 0.2088(4) 0.7559(2) 0.41430(15) 0.047(7) Uiso 0.50 1 d PR B 2
C63_2 C 0.1779(4) 0.7518(2) 0.36471(15) 0.038(6) Uiso 0.50 1 d PR B 2
C64_2 C 0.2608(4) 0.7793(2) 0.33144(15) 0.041(7) Uiso 0.50 1 d PR B 2
C65_2 C 0.2752(4) 0.7455(2) 0.28514(15) 0.023(5) Uiso 0.50 1 d PR B 2
C66_2 C 0.2032(4) 0.6812(2) 0.26988(15) 0.052(15) Uiso 0.50 1 d PR B 2
C67_2 C 0.2578(4) 0.6251(2) 0.23860(15) 0.046(9) Uiso 0.50 1 d PR B 2
C68_2 C 0.2295(4) 0.5426(2) 0.24404(15) 0.066(13) Uiso 0.50 1 d PR B 2
C69_2 C 0.1427(4) 0.5162(2) 0.27901(15) 0.058(14) Uiso 0.50 1 d PR B 2
C70_2 C 0.1606(4) 0.4403(2) 0.29886(15) 0.057(8) Uiso 0.50 1 d PR B 2
C71_2 C 0.1294(4) 0.4269(2) 0.34816(15) 0.079(11) Uiso 0.50 1 d PR B 2
C72_2 C 0.0772(4) 0.4868(2) 0.37781(15) 0.074(10) Uiso 0.50 1 d PR B 2
C73_2 C 0.1071(4) 0.4885(2) 0.42764(15) 0.075(11) Uiso 0.50 1 d PR B 2
C74_2 C 0.1180(4) 0.5624(2) 0.45278(15) 0.10(2) Uiso 0.50 1 d PR B 2
C75_2 C 0.1018(4) 0.6345(2) 0.43054(15) 0.109(17) Uiso 0.50 1 d PR B 2
C76_2 C 0.0642(4) 0.6304(2) 0.38303(15) 0.062(9) Uiso 0.50 1 d PR B 2
C77_2 C 0.1045(4) 0.6921(2) 0.34887(15) 0.039(7) Uiso 0.50 1 d PR B 2
C78_2 C 0.1181(4) 0.6556(2) 0.30281(15) 0.021(9) Uiso 0.50 1 d PR B 2
C79_2 C 0.0872(4) 0.5735(2) 0.30683(15) 0.054(13) Uiso 0.50 1 d PR B 2
C80_2 C 0.0526(4) 0.5592(2) 0.35648(15) 0.09(4) Uiso 0.50 1 d PR B 2
O1 O 0.7508(8) 0.2981(5) 0.4901(3) 0.038(2) Uani 1 1 d . . .
O2 O 0.9216(7) 0.3543(5) 0.4671(3) 0.037(2) Uani 1 1 d . . .
O3 O 0.8925(8) 0.5384(5) 0.5196(4) 0.044(2) Uani 1 1 d . . .
O4 O 0.8173(8) 0.4381(5) 0.5630(3) 0.037(2) Uani 1 1 d . . .
C81 C 0.7631(11) 0.4392(7) 0.4831(4) 0.029(3) Uani 1 1 d . . .
C82 C 0.8081(11) 0.3542(8) 0.4813(4) 0.031(3) Uani 1 1 d . B .
C83 C 0.9812(13) 0.2773(9) 0.4665(5) 0.047(4) Uani 1 1 d . . .
H83A H 0.9315 0.2384 0.4836 0.057 Uiso 1 1 calc R . .
H83B H 1.0593 0.2807 0.4829 0.057 Uiso 1 1 calc R . .
C84 C 0.9991(11) 0.2518(7) 0.4142(6) 0.040(3) Uani 1 1 d . . .
C85 C 0.9336(12) 0.2810(7) 0.3764(5) 0.037(3) Uani 1 1 d . . .
H85 H 0.8756 0.3204 0.3819 0.045 Uiso 1 1 calc R . .
C86 C 0.9508(15) 0.2545(8) 0.3327(6) 0.057(4) Uani 1 1 d . . .
H86 H 0.9050 0.2762 0.3073 0.068 Uiso 1 1 calc R . .
C87 C 1.0343(15) 0.1954(9) 0.3218(7) 0.060(5) Uani 1 1 d . . .
H87 H 1.0455 0.1768 0.2900 0.072 Uiso 1 1 calc R . .
C88 C 1.0983(14) 0.1663(8) 0.3598(6) 0.049(4) Uani 1 1 d . . .
H88 H 1.1564 0.1270 0.3539 0.059 Uiso 1 1 calc R . .
C89 C 1.0814(11) 0.1918(7) 0.4061(6) 0.046(4) Uani 1 1 d . . .
H89 H 1.1245 0.1692 0.4320 0.056 Uiso 1 1 calc R . .
C90 C 0.8345(10) 0.4807(9) 0.5231(4) 0.033(3) Uani 1 1 d . B .
C91 C 0.8860(11) 0.4666(10) 0.6048(5) 0.044(4) Uani 1 1 d . . .
H91A H 0.8516 0.4447 0.6346 0.052 Uiso 1 1 calc R . .
H91B H 0.8801 0.5242 0.6066 0.052 Uiso 1 1 calc R . .
C92 C 1.0149(11) 0.4432(7) 0.6010(4) 0.031(3) Uani 1 1 d . . .
C93 C 1.0485(14) 0.3647(7) 0.5950(4) 0.041(3) Uani 1 1 d . . .
H93 H 0.9886 0.3263 0.5901 0.049 Uiso 1 1 calc R . .
C94 C 1.1631(13) 0.3431(8) 0.5961(6) 0.047(4) Uani 1 1 d . . .
H94 H 1.1841 0.2898 0.5922 0.057 Uiso 1 1 calc R . .
C95 C 1.2524(13) 0.3993(8) 0.6031(4) 0.040(3) Uani 1 1 d . . .
H95 H 1.3339 0.3841 0.6036 0.048 Uiso 1 1 calc R . .
C96 C 1.2225(10) 0.4742(9) 0.6091(4) 0.035(3) Uani 1 1 d . . .
H96 H 1.2831 0.5121 0.6142 0.042 Uiso 1 1 calc R . .
C97 C 1.1039(12) 0.4969(7) 0.6081(4) 0.036(3) Uani 1 1 d . . .
H97 H 1.0839 0.5504 0.6125 0.043 Uiso 1 1 calc R . .
C98 C 0.4316(19) 0.6534(13) 0.6720(8) 0.050 Uiso 0.50 1 d PG C 6
H98 H 0.3694 0.6898 0.6659 0.060 Uiso 0.50 1 d PG C 6
C99 C 0.475(2) 0.6070(14) 0.6351(6) 0.050 Uiso 0.50 1 d PG C 6
H99 H 0.4427 0.6116 0.6037 0.060 Uiso 0.50 1 d PG C 6
C100 C 0.566(2) 0.5537(12) 0.6440(7) 0.050 Uiso 0.50 1 d PG C 6
H100 H 0.5959 0.5220 0.6187 0.060 Uiso 0.50 1 d PG C 6
C101 C 0.6136(18) 0.5470(12) 0.6899(8) 0.050 Uiso 0.50 1 d PG C 6
H101 H 0.6758 0.5106 0.6960 0.060 Uiso 0.50 1 d PG C 6
C102 C 0.570(2) 0.5934(14) 0.7268(7) 0.050 Uiso 0.50 1 d PG C 6
H102 H 0.6025 0.5888 0.7582 0.060 Uiso 0.50 1 d PG C 6
C103 C 0.479(2) 0.6466(13) 0.7179(7) 0.050 Uiso 0.50 1 d PG C 6
H103 H 0.4493 0.6784 0.7432 0.060 Uiso 0.50 1 d PG C 6
Cl1 Cl 0.5686(8) 0.5522(5) 0.6208(3) 0.056(2) Uani 0.50 1 d P D 7
Cl2 Cl 0.6009(7) 0.5683(7) 0.7226(3) 0.070(3) Uani 0.50 1 d P D 7
Cl3 Cl 0.4086(8) 0.6442(6) 0.6766(4) 0.069(3) Uani 0.50 1 d P D 7
C104 C 0.496(3) 0.5651(18) 0.6765(10) 0.049(8) Uani 0.50 1 d P D 7
H104 H 0.4444 0.5185 0.6820 0.059 Uiso 0.50 1 calc PR D 7

loop_
_atom_site_aniso_label
_atom_site_aniso_U_11
_atom_site_aniso_U_22
_atom_site_aniso_U_33
_atom_site_aniso_U_23
_atom_site_aniso_U_13
_atom_site_aniso_U_12
Y1 0.0162(5) 0.0241(5) 0.0246(5) 0.0002(5) -0.0032(5) 0.0026(5)
Y2 0.0189(9) 0.112(2) 0.0477(13) 0.0190(12) 0.0093(9) 0.0207(12)
Y3 0.0360(11) 0.0708(16) 0.0294(10) 0.0200(10) 0.0019(8) 0.0021(11)
N1 0.009(4) 0.029(5) 0.026(5) 0.000(4) -0.008(4) 0.006(4)
O1 0.036(5) 0.020(4) 0.058(6) 0.022(4) -0.011(5) -0.003(4)
O2 0.025(5) 0.045(5) 0.042(5) 0.013(4) 0.006(4) 0.012(4)
O3 0.038(5) 0.036(6) 0.058(6) 0.006(4) -0.025(5) -0.013(4)
O4 0.034(5) 0.046(5) 0.029(5) 0.012(4) -0.007(4) -0.007(4)
C81 0.029(6) 0.023(6) 0.035(7) -0.003(5) -0.002(5) 0.003(5)
C82 0.024(6) 0.041(8) 0.030(7) 0.002(6) -0.015(5) 0.015(6)
C83 0.033(7) 0.056(9) 0.053(9) 0.020(8) -0.002(7) 0.024(7)
C84 0.035(7) 0.032(7) 0.053(8) 0.003(7) 0.002(7) -0.013(6)
C85 0.028(7) 0.025(6) 0.059(9) 0.006(6) -0.002(7) -0.008(6)
C86 0.056(10) 0.039(8) 0.075(11) -0.006(8) -0.035(9) 0.012(8)
C87 0.053(10) 0.045(9) 0.082(12) -0.018(8) -0.033(9) 0.031(8)
C88 0.046(9) 0.036(8) 0.065(10) 0.002(7) -0.009(8) 0.024(7)
C89 0.029(7) 0.025(6) 0.085(12) -0.019(7) -0.020(7) 0.010(6)
C90 0.020(6) 0.051(8) 0.027(6) 0.020(7) -0.005(5) 0.009(7)
C91 0.033(7) 0.068(10) 0.030(7) -0.010(7) -0.022(6) 0.007(7)
C92 0.029(6) 0.033(7) 0.030(7) 0.002(5) -0.011(5) -0.015(6)
C93 0.061(9) 0.029(6) 0.034(7) 0.006(5) -0.018(7) -0.017(7)
C94 0.039(8) 0.033(7) 0.070(11) -0.001(7) -0.003(8) 0.009(6)
C95 0.041(8) 0.051(9) 0.026(6) 0.003(6) 0.003(6) 0.017(7)
C96 0.026(6) 0.044(8) 0.034(7) 0.014(7) 0.002(5) -0.016(6)
C97 0.049(8) 0.033(8) 0.027(7) 0.005(5) 0.010(6) 0.003(6)
Cl1 0.071(5) 0.053(4) 0.043(4) -0.007(3) 0.008(4) -0.011(4)
Cl2 0.050(5) 0.130(9) 0.029(4) 0.027(5) -0.014(4) -0.029(5)
Cl3 0.042(5) 0.062(5) 0.104(8) 0.025(5) 0.013(5) 0.008(4)
C104 0.06(2) 0.047(17) 0.038(16) 0.013(14) -0.016(14) -0.016(15)

loop_
_atom_type_symbol
_atom_type_description
_atom_type_scat_dispersion_real
_atom_type_scat_dispersion_imag
_atom_type_scat_source
C C 0.0033 0.0016 'International Tables Vol C Tables 4.2.6.8 and 6.1.1.4'
H H 0.0000 0.0000 'International Tables Vol C Tables 4.2.6.8 and 6.1.1.4'
N N 0.0061 0.0033 'International Tables Vol C Tables 4.2.6.8 and 6.1.1.4'
O O 0.0106 0.0060 'International Tables Vol C Tables 4.2.6.8 and 6.1.1.4'
Y Y -2.7962 3.5667 'International Tables Vol C Tables 4.2.6.8 and 6.1.1.4'
Cl Cl 0.1484 0.1585 'International Tables Vol C Tables 4.2.6.8 and 6.1.1.4'

loop_
_geom_angle_atom_site_label_1
_geom_angle_atom_site_label_2
_geom_angle_atom_site_label_3
_geom_angle
N1 Y1 C9_2 151.8(9)
N1 Y1 C8_2 126.8(8)
C9_2 Y1 C8_2 31.8(11)
N1 Y1 C5_1 128.5(7)
C9_2 Y1 C5_1 42.9(11)
C8_2 Y1 C5_1 69.4(11)
N1 Y1 C1_1 153.6(6)
C9_2 Y1 C1_1 9.1(9)
C8_2 Y1 C1_1 40.5(9)
C5_1 Y1 C1_1 34.8(9)
N1 Y1 C8_1 128.5(7)
C9_2 Y1 C8_1 78.9(10)
C8_2 Y1 C8_1 103.2(10)
C5_1 Y1 C8_1 76.4(10)
C1_1 Y1 C8_1 74.2(8)
N1 Y1 C2_2 130.3(7)
C9_2 Y1 C2_2 75.3(10)
C8_2 Y1 C2_2 102.9(10)
C5_1 Y1 C2_2 66.8(10)
C1_1 Y1 C2_2 69.3(8)
C8_1 Y1 C2_2 10.7(8)
N1 Y1 C10_2 129.7(6)
C9_2 Y1 C10_2 35.2(10)
C8_2 Y1 C10_2 58.8(8)
C5_1 Y1 C10_2 11.4(8)
C1_1 Y1 C10_2 28.4(7)
C8_1 Y1 C10_2 84.0(10)
C2_2 Y1 C10_2 75.1(9)
N1 Y1 C10_1 128.0(6)
C9_2 Y1 C10_1 68.5(10)
C8_2 Y1 C10_1 66.0(11)
C5_1 Y1 C10_1 103.5(9)
C1_1 Y1 C10_1 73.0(8)
C8_1 Y1 C10_1 58.5(8)
C2_2 Y1 C10_1 67.0(10)
C10_2 Y1 C10_1 100.9(8)
N1 Y1 C9_1 152.1(5)
C9_2 Y1 C9_1 54.5(9)
C8_2 Y1 C9_1 70.5(9)
C5_1 Y1 C9_1 75.8(8)
C1_1 Y1 C9_1 54.2(7)
C8_1 Y1 C9_1 34.7(8)
C2_2 Y1 C9_1 39.4(9)
C10_2 Y1 C9_1 77.0(8)
C10_1 Y1 C9_1 32.2(9)
N1 Y1 C2_1 128.3(6)
C9_2 Y1 C2_1 26.4(9)
C8_2 Y1 C2_1 9.8(8)
C5_1 Y1 C2_1 60.3(10)
C1_1 Y1 C2_1 34.3(8)
C8_1 Y1 C2_1 103.1(8)
C2_2 Y1 C2_1 101.0(8)
C10_2 Y1 C2_1 49.4(8)
C10_1 Y1 C2_1 73.4(9)
C9_1 Y1 C2_1 73.0(7)
N1 Y1 C1_2 154.4(6)
C9_2 Y1 C1_2 53.8(9)
C8_2 Y1 C1_2 75.0(9)
C5_1 Y1 C1_2 68.0(9)
C1_1 Y1 C1_2 51.5(7)
C8_1 Y1 C1_2 28.3(7)
C2_2 Y1 C1_2 30.7(9)
C10_2 Y1 C1_2 70.8(8)
C10_1 Y1 C1_2 42.6(9)
C9_1 Y1 C1_2 10.5(7)
C2_1 Y1 C1_2 75.7(7)
N1 Y2 Y1 29.9(2)
N1 Y2 Y3 30.3(2)
Y1 Y2 Y3 60.19(5)
N1 Y3 Y1 30.2(2)
N1 Y3 Y2 29.4(2)
Y1 Y3 Y2 59.60(5)
N1 Y4 Y5 33.2(3)
N1 Y4 Y1 29.5(3)
Y5 Y4 Y1 62.59(18)
N1 Y5 Y4 31.8(3)
N1 Y5 Y1 28.1(3)
Y4 Y5 Y1 59.79(18)
N1 Y6 Y7 38.7(6)
N1 Y6 Y1 31.0(5)
Y7 Y6 Y1 66.2(5)
N1 Y7 Y6 37.8(6)
N1 Y7 Y1 26.3(3)
Y6 Y7 Y1 60.2(5)
Y4 N1 Y2 39.5(3)
Y4 N1 Y1 121.6(5)
Y2 N1 Y1 120.6(4)
Y4 N1 Y6 52.3(8)
Y2 N1 Y6 89.3(8)
Y1 N1 Y6 117.9(8)
Y4 N1 Y3 106.4(4)
Y2 N1 Y3 120.2(4)
Y1 N1 Y3 119.1(4)
Y6 N1 Y3 64.8(8)
Y4 N1 Y5 115.0(5)
Y2 N1 Y5 106.2(5)
Y1 N1 Y5 123.1(5)
Y6 N1 Y5 91.4(8)
Y3 N1 Y5 31.8(3)
Y4 N1 Y7 109.7(6)
Y2 N1 Y7 89.9(6)
Y1 N1 Y7 126.8(6)
Y6 N1 Y7 103.5(9)
Y3 N1 Y7 51.2(5)
Y5 N1 Y7 20.3(4)
C2_1 C1_1 C5_1 116(2)
C2_1 C1_1 C81 119.4(19)
C5_1 C1_1 C81 121(2)
C2_1 C1_1 Y1 75.0(12)
C5_1 C1_1 Y1 72.4(14)
C81 C1_1 Y1 106.6(12)
C12_1 C2_1 C3_1 115(2)
C12_1 C2_1 C1_1 131(2)
C3_1 C2_1 C1_1 104(2)
C12_1 C2_1 Y1 79.9(14)
C3_1 C2_1 Y1 88.8(14)
C1_1 C2_1 Y1 70.8(11)
C15_1 C3_1 C2_1 132(2)
C15_1 C3_1 C4_1 113(2)
C2_1 C3_1 C4_1 107.0(19)
C15_1 C3_1 Y1 108.4(13)
C2_1 C3_1 Y1 61.1(12)
C4_1 C3_1 Y1 71.3(10)
C18_1 C4_1 C5_1 133(2)
C18_1 C4_1 C3_1 119(2)
C5_1 C4_1 C3_1 103(2)
C18_1 C4_1 Y1 111.3(12)
C5_1 C4_1 Y1 59.5(13)
C3_1 C4_1 Y1 73.0(11)
C6_1 C5_1 C1_1 128(3)
C6_1 C5_1 C4_1 118(3)
C1_1 C5_1 C4_1 106(3)
C6_1 C5_1 Y1 80.6(17)
C1_1 C5_1 Y1 72.8(14)
C4_1 C5_1 Y1 89.3(16)
C5_1 C6_1 C7_1 128(3)
C5_1 C6_1 C20_1 110(3)
C7_1 C6_1 C20_1 114(2)
C5_1 C6_1 Y1 69.2(16)
C7_1 C6_1 Y1 74.5(14)
C20_1 C6_1 Y1 103.4(12)
C8_1 C7_1 C23_1 115(2)
C8_1 C7_1 C6_1 121(2)
C23_1 C7_1 C6_1 116(2)
C8_1 C7_1 Y1 67.6(14)
C23_1 C7_1 Y1 105.6(13)
C6_1 C7_1 Y1 72.1(14)
C7_1 C8_1 C25_1 113(2)
C7_1 C8_1 C9_1 132(3)
C25_1 C8_1 C9_1 109(2)
C7_1 C8_1 Y1 80.5(16)
C25_1 C8_1 Y1 91.6(15)
C9_1 C8_1 Y1 74.4(12)
C10_1 C9_1 C8_1 115(2)
C10_1 C9_1 C81 121.9(19)
C8_1 C9_1 C81 117(2)
C10_1 C9_1 Y1 72.7(13)
C8_1 C9_1 Y1 71.0(12)
C81 C9_1 Y1 102.0(11)
C9_1 C10_1 C11_1 133(2)
C9_1 C10_1 C27_1 107(2)
C11_1 C10_1 C27_1 115(2)
C9_1 C10_1 Y1 75.1(13)
C11_1 C10_1 Y1 82.2(15)
C27_1 C10_1 Y1 91.1(11)
C29_1 C11_1 C10_1 110(3)
C29_1 C11_1 C12_1 120(2)
C10_1 C11_1 C12_1 122(2)
C29_1 C11_1 Y1 105.3(13)
C10_1 C11_1 Y1 65.9(13)
C12_1 C11_1 Y1 72.6(13)
C2_1 C12_1 C11_1 125(2)
C2_1 C12_1 C13_1 117(2)
C11_1 C12_1 C13_1 114(2)
C2_1 C12_1 Y1 69.6(13)
C11_1 C12_1 Y1 76.0(14)
C13_1 C12_1 Y1 108.2(12)
C26_1 C25_1 C8_1 141(4)
C26_1 C25_1 C24_1 120(4)
C8_1 C25_1 C24_1 95.6(19)
C26_1 C25_1 C27_1 42(3)
C8_1 C25_1 C27_1 99.2(16)
C24_1 C25_1 C27_1 152.9(15)
C26_1 C25_1 Y1 99(3)
C8_1 C25_1 Y1 58.8(12)
C24_1 C25_1 Y1 97.6(10)
C27_1 C25_1 Y1 71.5(7)
C25_1 C26_1 C27_1 104(5)
C25_1 C26_1 C57_1 131(5)
C27_1 C26_1 C57_1 117(4)
C26_1 C27_1 C10_1 137(3)
C26_1 C27_1 C28_1 121(3)
C10_1 C27_1 C28_1 96.7(12)
C26_1 C27_1 C25_1 34(2)
C10_1 C27_1 C25_1 103.4(13)
C28_1 C27_1 C25_1 146.9(7)
C26_1 C27_1 Y1 93(2)
C10_1 C27_1 Y1 59.2(10)
C28_1 C27_1 Y1 98.26(9)
C25_1 C27_1 Y1 71.0(7)
C31_1 C13_1 C14_1 107.4
C31_1 C13_1 C12_1 123.2(13)
C14_1 C13_1 C12_1 120.0(13)
C15_1 C14_1 C33_1 120.8
C15_1 C14_1 C13_1 121.5
C33_1 C14_1 C13_1 108.7
C3_1 C15_1 C16_1 123.5(12)
C3_1 C15_1 C14_1 112.3(13)
C16_1 C15_1 C14_1 118.3
C15_1 C16_1 C17_1 121.3
C15_1 C16_1 C35_1 120.3
C17_1 C16_1 C35_1 108.4
C18_1 C17_1 C16_1 121.4
C18_1 C17_1 C37_1 120.8
C16_1 C17_1 C37_1 108.1
C4_1 C18_1 C19_1 113.2(12)
C4_1 C18_1 C17_1 121.5(12)
C19_1 C18_1 C17_1 118.2
C18_1 C19_1 C20_1 120.8
C18_1 C19_1 C39_1 120.6
C20_1 C19_1 C39_1 109.2
C19_1 C20_1 C21_1 107.2
C19_1 C20_1 C6_1 123.2(12)
C21_1 C20_1 C6_1 122.9(12)
C22_1 C21_1 C20_1 119.7
C22_1 C21_1 C40_1 119.6
C20_1 C21_1 C40_1 109.8
C53_1 C22_1 C23_1 116.7
C53_1 C22_1 C21_1 117.5
C23_1 C22_1 C21_1 118.5
C22_1 C23_1 C24_1 123.5
C22_1 C23_1 C7_1 128.5(14)
C24_1 C23_1 C7_1 101.5(14)
C23_1 C24_1 C55_1 120.3
C23_1 C24_1 C25_1 112.3(9)
C55_1 C24_1 C25_1 112.2(9)
C59_1 C28_1 C29_1 118.6
C59_1 C28_1 C27_1 118.6
C29_1 C28_1 C27_1 111.0
C11_1 C29_1 C30_1 125.3(16)
C11_1 C29_1 C28_1 106.0(16)
C30_1 C29_1 C28_1 122.2
C31_1 C30_1 C29_1 116.0
C31_1 C30_1 C41_1 119.3
C29_1 C30_1 C41_1 116.7
C30_1 C31_1 C13_1 121.7
C30_1 C31_1 C32_1 117.8
C13_1 C31_1 C32_1 109.9
C43_1 C32_1 C33_1 123.0
C43_1 C32_1 C31_1 123.3
C33_1 C32_1 C31_1 105.1
C34_1 C33_1 C14_1 120.6
C34_1 C33_1 C32_1 121.0
C14_1 C33_1 C32_1 108.7
C35_1 C34_1 C33_1 118.1
C35_1 C34_1 C45_1 118.3
C33_1 C34_1 C45_1 115.5
C34_1 C35_1 C36_1 121.4
C34_1 C35_1 C16_1 121.7
C36_1 C35_1 C16_1 107.2
C47_1 C36_1 C37_1 121.6
C47_1 C36_1 C35_1 120.8
C37_1 C36_1 C35_1 108.5
C38_1 C37_1 C36_1 121.6
C38_1 C37_1 C17_1 120.9
C36_1 C37_1 C17_1 107.8
C39_1 C38_1 C37_1 118.2
C39_1 C38_1 C49_1 118.2
C37_1 C38_1 C49_1 116.5
C38_1 C39_1 C40_1 122.5
C38_1 C39_1 C19_1 121.1
C40_1 C39_1 C19_1 106.4
C51_1 C40_1 C21_1 122.9
C51_1 C40_1 C39_1 119.4
C21_1 C40_1 C39_1 107.3
C42_1 C41_1 C60_1 106.2
C42_1 C41_1 C30_1 122.3
C60_1 C41_1 C30_1 120.1
C62_1 C42_1 C41_1 110.6
C62_1 C42_1 C43_1 118.9
C41_1 C42_1 C43_1 119.5
C32_1 C43_1 C44_1 115.0
C32_1 C43_1 C42_1 117.7
C44_1 C43_1 C42_1 119.8
C43_1 C44_1 C45_1 124.3
C43_1 C44_1 C64_1 118.1
C45_1 C44_1 C64_1 108.2
C44_1 C45_1 C46_1 108.9
C44_1 C45_1 C34_1 121.0
C46_1 C45_1 C34_1 119.1
C47_1 C46_1 C45_1 123.1
C47_1 C46_1 C65_1 120.6
C45_1 C46_1 C65_1 107.3
C46_1 C47_1 C36_1 117.1
C46_1 C47_1 C48_1 119.1
C36_1 C47_1 C48_1 116.7
C49_1 C48_1 C67_1 109.5
C49_1 C48_1 C47_1 120.4
C67_1 C48_1 C47_1 119.0
C50_1 C49_1 C48_1 108.3
C50_1 C49_1 C38_1 119.0
C48_1 C49_1 C38_1 122.8
C51_1 C50_1 C49_1 123.6
C51_1 C50_1 C68_1 120.8
C49_1 C50_1 C68_1 107.7
C40_1 C51_1 C52_1 116.9
C40_1 C51_1 C50_1 117.1
C52_1 C51_1 C50_1 117.7
C51_1 C52_1 C53_1 120.4
C51_1 C52_1 C70_1 122.0
C53_1 C52_1 C70_1 108.8
C22_1 C53_1 C52_1 122.4
C22_1 C53_1 C54_1 121.4
C52_1 C53_1 C54_1 106.5
C71_1 C54_1 C53_1 109.2
C71_1 C54_1 C55_1 120.7
C53_1 C54_1 C55_1 121.5
C56_1 C55_1 C24_1 118.1
C56_1 C55_1 C54_1 118.2
C24_1 C55_1 C54_1 116.1
C55_1 C56_1 C57_1 122.2
C55_1 C56_1 C73_1 121.0
C57_1 C56_1 C73_1 107.9
C26_1 C57_1 C56_1 116(2)
C26_1 C57_1 C58_1 125(2)
C56_1 C57_1 C58_1 108.2
C59_1 C58_1 C57_1 122.4
C59_1 C58_1 C74_1 120.0
C57_1 C58_1 C74_1 108.3
C60_1 C59_1 C58_1 118.5
C60_1 C59_1 C28_1 119.4
C58_1 C59_1 C28_1 115.4
C59_1 C60_1 C41_1 122.7
C59_1 C60_1 C61_1 122.2
C41_1 C60_1 C61_1 106.9
C62_1 C61_1 C75_1 122.1
C62_1 C61_1 C60_1 109.7
C75_1 C61_1 C60_1 119.4
C61_1 C62_1 C42_1 106.7
C61_1 C62_1 C63_1 120.6
C42_1 C62_1 C63_1 123.3
C77_1 C63_1 C64_1 115.6
C77_1 C63_1 C62_1 119.4
C64_1 C63_1 C62_1 117.8
C63_1 C64_1 C65_1 122.8
C63_1 C64_1 C44_1 122.0
C65_1 C64_1 C44_1 106.4
C64_1 C65_1 C66_1 121.2
C64_1 C65_1 C46_1 109.1
C66_1 C65_1 C46_1 120.7
C78_1 C66_1 C65_1 115.7
C78_1 C66_1 C67_1 118.7
C65_1 C66_1 C67_1 117.1
C66_1 C67_1 C48_1 123.3
C66_1 C67_1 C68_1 119.6
C48_1 C67_1 C68_1 105.8
C50_1 C68_1 C69_1 121.4
C50_1 C68_1 C67_1 108.7
C69_1 C68_1 C67_1 121.3
C79_1 C69_1 C70_1 119.1
C79_1 C69_1 C68_1 116.9
C70_1 C69_1 C68_1 116.8
C69_1 C70_1 C52_1 121.1
C69_1 C70_1 C71_1 118.9
C52_1 C70_1 C71_1 108.1
C54_1 C71_1 C70_1 107.4
C54_1 C71_1 C72_1 120.9
C70_1 C71_1 C72_1 122.2
C80_1 C72_1 C73_1 116.1
C80_1 C72_1 C71_1 117.8
C73_1 C72_1 C71_1 118.5
C72_1 C73_1 C56_1 120.7
C72_1 C73_1 C74_1 120.5
C56_1 C73_1 C74_1 109.1
C75_1 C74_1 C73_1 123.1
C75_1 C74_1 C58_1 120.8
C73_1 C74_1 C58_1 106.4
C76_1 C75_1 C74_1 114.7
C76_1 C75_1 C61_1 119.1
C74_1 C75_1 C61_1 118.9
C75_1 C76_1 C80_1 124.2
C75_1 C76_1 C77_1 118.7
C80_1 C76_1 C77_1 107.5
C63_1 C77_1 C78_1 123.0
C63_1 C77_1 C76_1 120.0
C78_1 C77_1 C76_1 107.1
C66_1 C78_1 C77_1 121.5
C66_1 C78_1 C79_1 121.3
C77_1 C78_1 C79_1 109.1
C69_1 C79_1 C78_1 122.1
C69_1 C79_1 C80_1 121.8
C78_1 C79_1 C80_1 107.5
C72_1 C80_1 C76_1 121.0
C72_1 C80_1 C79_1 119.9
C76_1 C80_1 C79_1 108.8
C2_2 C1_2 C81 130(2)
C2_2 C1_2 C5_2 110(2)
C81 C1_2 C5_2 116.4(19)
C2_2 C1_2 Y1 72.1(15)
C81 C1_2 Y1 103.9(12)
C5_2 C1_2 Y1 72.7(12)
C1_2 C2_2 C12_2 131(3)
C1_2 C2_2 C3_2 113(3)
C12_2 C2_2 C3_2 109(3)
C1_2 C2_2 Y1 77.2(16)
C12_2 C2_2 Y1 79.6(15)
C3_2 C2_2 Y1 90.6(15)
C15_2 C3_2 C2_2 144(2)
C15_2 C3_2 C4_2 106.1(17)
C2_2 C3_2 C4_2 103.6(19)
C15_2 C3_2 Y1 110.8(12)
C2_2 C3_2 Y1 59.5(13)
C4_2 C3_2 Y1 72.9(11)
C18_2 C4_2 C5_2 132(2)
C18_2 C4_2 C3_2 124.6(19)
C5_2 C4_2 C3_2 99.3(16)
C18_2 C4_2 Y1 111.3(12)
C5_2 C4_2 Y1 61.3(11)
C3_2 C4_2 Y1 71.6(10)
C6_2 C5_2 C4_2 110.7(18)
C6_2 C5_2 C1_2 128(2)
C4_2 C5_2 C1_2 109.6(19)
C6_2 C5_2 Y1 77.3(13)
C4_2 C5_2 Y1 87.9(13)
C1_2 C5_2 Y1 72.5(11)
C7_2 C6_2 C5_2 126(2)
C7_2 C6_2 C20_2 112(2)
C5_2 C6_2 C20_2 116(2)
C7_2 C6_2 Y1 75.7(14)
C5_2 C6_2 Y1 70.0(12)
C20_2 C6_2 Y1 106.3(11)
C6_2 C7_2 C8_2 125(2)
C6_2 C7_2 C23_2 122(2)
C8_2 C7_2 C23_2 103(3)
C6_2 C7_2 Y1 74.1(13)
C8_2 C7_2 Y1 66.2(14)
C23_2 C7_2 Y1 103.5(12)
C9_2 C8_2 C25_2 114(3)
C9_2 C8_2 C7_2 126(3)
C25_2 C8_2 C7_2 115(3)
C9_2 C8_2 Y1 73.3(19)
C25_2 C8_2 Y1 94.4(19)
C7_2 C8_2 Y1 81.5(16)
C8_2 C9_2 C10_2 118(3)
C8_2 C9_2 C81 128(3)
C10_2 C9_2 C81 112(3)
C8_2 C9_2 Y1 74.9(19)
C10_2 C9_2 Y1 73.9(16)
C81 C9_2 Y1 105.5(17)
C27_2 C10_2 C11_2 107.3(19)
C27_2 C10_2 C9_2 109(2)
C11_2 C10_2 C9_2 132(3)
C27_2 C10_2 Y1 89.5(11)
C11_2 C10_2 Y1 79.1(15)
C9_2 C10_2 Y1 70.9(16)
C29_2 C11_2 C10_2 117(3)
C29_2 C11_2 C12_2 113(2)
C10_2 C11_2 C12_2 122(2)
C29_2 C11_2 Y1 104.9(14)
C10_2 C11_2 Y1 67.2(13)
C12_2 C11_2 Y1 72.9(15)
C2_2 C12_2 C11_2 122(2)
C2_2 C12_2 C13_2 114(3)
C11_2 C12_2 C13_2 118(2)
C2_2 C12_2 Y1 68.3(15)
C11_2 C12_2 Y1 74.3(15)
C13_2 C12_2 Y1 106.9(12)
C8_2 C25_2 C26_2 118(3)
C8_2 C25_2 C24_2 102(2)
C26_2 C25_2 C24_2 132(2)
C8_2 C25_2 Y1 57.2(16)
C26_2 C25_2 Y1 83.1(17)
C24_2 C25_2 Y1 100.7(12)
C27_2 C26_2 C25_2 120(4)
C27_2 C26_2 C57_2 129(3)
C25_2 C26_2 C57_2 102(2)
C26_2 C27_2 C10_2 135(3)
C26_2 C27_2 C28_2 122(2)
C10_2 C27_2 C28_2 99.9(10)
C26_2 C27_2 Y1 98(2)
C10_2 C27_2 Y1 60.7(10)
C28_2 C27_2 Y1 96.49(8)
C31_2 C13_2 C14_2 107.5
C31_2 C13_2 C12_2 120.1(14)
C14_2 C13_2 C12_2 123.2(13)
C15_2 C14_2 C33_2 120.8
C15_2 C14_2 C13_2 121.5
C33_2 C14_2 C13_2 108.7
C3_2 C15_2 C16_2 128.9(11)
C3_2 C15_2 C14_2 106.1(11)
C16_2 C15_2 C14_2 118.3
C15_2 C16_2 C17_2 121.3
C15_2 C16_2 C35_2 120.2
C17_2 C16_2 C35_2 108.4
C18_2 C17_2 C16_2 121.4
C18_2 C17_2 C37_2 120.9
C16_2 C17_2 C37_2 108.1
C4_2 C18_2 C19_2 116.6(11)
C4_2 C18_2 C17_2 117.5(11)
C19_2 C18_2 C17_2 118.1
C18_2 C19_2 C20_2 120.7
C18_2 C19_2 C39_2 120.6
C20_2 C19_2 C39_2 109.2
C19_2 C20_2 C21_2 107.2
C19_2 C20_2 C6_2 121.6(12)
C21_2 C20_2 C6_2 124.1(12)
C22_2 C21_2 C20_2 119.7
C22_2 C21_2 C40_2 119.6
C20_2 C21_2 C40_2 109.8
C53_2 C22_2 C23_2 116.8
C53_2 C22_2 C21_2 117.5
C23_2 C22_2 C21_2 118.5
C22_2 C23_2 C24_2 123.5
C22_2 C23_2 C7_2 122.3(14)
C24_2 C23_2 C7_2 107.9(14)
C23_2 C24_2 C55_2 120.3
C23_2 C24_2 C25_2 110.0(11)
C55_2 C24_2 C25_2 116.9(11)
C59_2 C28_2 C29_2 118.6
C59_2 C28_2 C27_2 117.2
C29_2 C28_2 C27_2 112.6
C11_2 C29_2 C30_2 131.1(15)
C11_2 C29_2 C28_2 100.6(15)
C30_2 C29_2 C28_2 122.3
C31_2 C30_2 C29_2 116.1
C31_2 C30_2 C41_2 119.3
C29_2 C30_2 C41_2 116.6
C30_2 C31_2 C13_2 121.7
C30_2 C31_2 C32_2 117.8
C13_2 C31_2 C32_2 109.9
C43_2 C32_2 C33_2 123.0
C43_2 C32_2 C31_2 123.2
C33_2 C32_2 C31_2 105.2
C34_2 C33_2 C14_2 120.7
C34_2 C33_2 C32_2 121.0
C14_2 C33_2 C32_2 108.7
C35_2 C34_2 C33_2 118.1
C35_2 C34_2 C45_2 118.4
C33_2 C34_2 C45_2 115.5
C34_2 C35_2 C36_2 121.4
C34_2 C35_2 C16_2 121.8
C36_2 C35_2 C16_2 107.2
C47_2 C36_2 C37_2 121.6
C47_2 C36_2 C35_2 120.8
C37_2 C36_2 C35_2 108.5
C38_2 C37_2 C36_2 121.6
C38_2 C37_2 C17_2 120.9
C36_2 C37_2 C17_2 107.8
C39_2 C38_2 C37_2 118.2
C39_2 C38_2 C49_2 118.2
C37_2 C38_2 C49_2 116.5
C38_2 C39_2 C40_2 122.6
C38_2 C39_2 C19_2 121.1
C40_2 C39_2 C19_2 106.4
C51_2 C40_2 C21_2 122.9
C51_2 C40_2 C39_2 119.3
C21_2 C40_2 C39_2 107.3
C42_2 C41_2 C60_2 106.1
C42_2 C41_2 C30_2 122.3
C60_2 C41_2 C30_2 120.1
C62_2 C42_2 C41_2 110.5
C62_2 C42_2 C43_2 118.9
C41_2 C42_2 C43_2 119.5
C32_2 C43_2 C44_2 115.0
C32_2 C43_2 C42_2 117.7
C44_2 C43_2 C42_2 119.8
C43_2 C44_2 C45_2 124.2
C43_2 C44_2 C64_2 118.0
C45_2 C44_2 C64_2 108.3
C44_2 C45_2 C46_2 108.8
C44_2 C45_2 C34_2 121.1
C46_2 C45_2 C34_2 119.2
C47_2 C46_2 C45_2 123.1
C47_2 C46_2 C65_2 120.6
C45_2 C46_2 C65_2 107.4
C46_2 C47_2 C36_2 117.1
C46_2 C47_2 C48_2 119.1
C36_2 C47_2 C48_2 116.7
C49_2 C48_2 C67_2 109.5
C49_2 C48_2 C47_2 120.4
C67_2 C48_2 C47_2 119.0
C50_2 C49_2 C48_2 108.4
C50_2 C49_2 C38_2 119.0
C48_2 C49_2 C38_2 122.8
C49_2 C50_2 C51_2 123.7
C49_2 C50_2 C68_2 107.6
C51_2 C50_2 C68_2 120.8
C40_2 C51_2 C52_2 116.9
C40_2 C51_2 C50_2 117.1
C52_2 C51_2 C50_2 117.7
C51_2 C52_2 C53_2 120.4
C51_2 C52_2 C70_2 122.0
C53_2 C52_2 C70_2 108.8
C22_2 C53_2 C52_2 122.4
C22_2 C53_2 C54_2 121.4
C52_2 C53_2 C54_2 106.5
C71_2 C54_2 C53_2 109.2
C71_2 C54_2 C55_2 120.7
C53_2 C54_2 C55_2 121.5
C56_2 C55_2 C24_2 118.1
C56_2 C55_2 C54_2 118.2
C24_2 C55_2 C54_2 116.1
C55_2 C56_2 C57_2 122.2
C55_2 C56_2 C73_2 121.0
C57_2 C56_2 C73_2 107.9
C56_2 C57_2 C58_2 108.2
C56_2 C57_2 C26_2 127.3(13)
C58_2 C57_2 C26_2 113.5(13)
C59_2 C58_2 C57_2 122.4
C59_2 C58_2 C74_2 120.0
C57_2 C58_2 C74_2 108.4
C60_2 C59_2 C58_2 118.5
C60_2 C59_2 C28_2 119.4
C58_2 C59_2 C28_2 115.4
C59_2 C60_2 C41_2 122.7
C59_2 C60_2 C61_2 122.2
C41_2 C60_2 C61_2 106.9
C62_2 C61_2 C75_2 122.1
C62_2 C61_2 C60_2 109.7
C75_2 C61_2 C60_2 119.4
C61_2 C62_2 C42_2 106.7
C61_2 C62_2 C63_2 120.7
C42_2 C62_2 C63_2 123.2
C77_2 C63_2 C64_2 115.6
C77_2 C63_2 C62_2 119.3
C64_2 C63_2 C62_2 117.8
C63_2 C64_2 C65_2 122.8
C63_2 C64_2 C44_2 122.0
C65_2 C64_2 C44_2 106.4
C64_2 C65_2 C66_2 121.3
C64_2 C65_2 C46_2 109.1
C66_2 C65_2 C46_2 120.6
C78_2 C66_2 C65_2 115.6
C78_2 C66_2 C67_2 118.7
C65_2 C66_2 C67_2 117.2
C66_2 C67_2 C48_2 123.3
C66_2 C67_2 C68_2 119.6
C48_2 C67_2 C68_2 105.8
C50_2 C68_2 C69_2 121.3
C50_2 C68_2 C67_2 108.7
C69_2 C68_2 C67_2 121.3
C79_2 C69_2 C70_2 119.2
C79_2 C69_2 C68_2 116.9
C70_2 C69_2 C68_2 116.8
C69_2 C70_2 C52_2 121.0
C69_2 C70_2 C71_2 118.9
C52_2 C70_2 C71_2 108.1
C54_2 C71_2 C70_2 107.4
C54_2 C71_2 C72_2 120.9
C70_2 C71_2 C72_2 122.2
C80_2 C72_2 C73_2 116.1
C80_2 C72_2 C71_2 117.8
C73_2 C72_2 C71_2 118.4
C72_2 C73_2 C56_2 120.7
C72_2 C73_2 C74_2 120.5
C56_2 C73_2 C74_2 109.1
C75_2 C74_2 C73_2 123.1
C75_2 C74_2 C58_2 120.8
C73_2 C74_2 C58_2 106.4
C76_2 C75_2 C74_2 114.7
C76_2 C75_2 C61_2 119.1
C74_2 C75_2 C61_2 118.9
C75_2 C76_2 C80_2 124.2
C75_2 C76_2 C77_2 118.7
C80_2 C76_2 C77_2 107.5
C63_2 C77_2 C78_2 122.9
C63_2 C77_2 C76_2 119.9
C78_2 C77_2 C76_2 107.2
C66_2 C78_2 C77_2 121.6
C66_2 C78_2 C79_2 121.2
C77_2 C78_2 C79_2 109.1
C69_2 C79_2 C78_2 122.1
C69_2 C79_2 C80_2 121.8
C78_2 C79_2 C80_2 107.4
C72_2 C80_2 C76_2 121.0
C72_2 C80_2 C79_2 119.9
C76_2 C80_2 C79_2 108.8
C82 O2 C83 115.6(11)
C90 O4 C91 113.5(10)
C1_2 C81 C1_1 95.5(13)
C1_2 C81 C82 120.3(14)
C1_1 C81 C82 119.8(13)
C1_2 C81 C90 105.1(14)
C1_1 C81 C90 108.1(13)
C82 C81 C90 106.7(10)
C1_2 C81 C9_1 17.3(11)
C1_1 C81 C9_1 97.2(13)
C82 C81 C9_1 105.5(12)
C90 C81 C9_1 120.3(13)
C1_2 C81 C9_2 96.8(17)
C1_1 C81 C9_2 14.6(15)
C82 C81 C9_2 107.4(16)
C90 C81 C9_2 121.3(16)
C9_1 C81 C9_2 94.1(16)
O1 C82 O2 125.6(12)
O1 C82 C81 125.8(11)
O2 C82 C81 108.6(11)
O2 C83 C84 108.8(10)
O2 C83 H83A 109.9
C84 C83 H83A 109.9
O2 C83 H83B 109.9
C84 C83 H83B 109.9
H83A C83 H83B 108.3
C85 C84 C89 119.6(14)
C85 C84 C83 123.7(12)
C89 C84 C83 116.6(13)
C86 C85 C84 120.4(14)
C86 C85 H85 119.8
C84 C85 H85 119.8
C85 C86 C87 123.0(15)
C85 C86 H86 118.5
C87 C86 H86 118.5
C88 C87 C86 116.1(15)
C88 C87 H87 122.0
C86 C87 H87 122.0
C89 C88 C87 122.5(14)
C89 C88 H88 118.8
C87 C88 H88 118.8
C88 C89 C84 118.3(14)
C88 C89 H89 120.8
C84 C89 H89 120.8
O3 C90 O4 126.7(12)
O3 C90 C81 127.4(11)
O4 C90 C81 105.9(11)
O4 C91 C92 110.8(11)
O4 C91 H91A 109.5
C92 C91 H91A 109.5
O4 C91 H91B 109.5
C92 C91 H91B 109.5
H91A C91 H91B 108.1
C97 C92 C93 117.7(12)
C97 C92 C91 120.6(12)
C93 C92 C91 121.4(12)
C94 C93 C92 121.2(12)
C94 C93 H93 119.4
C92 C93 H93 119.4
C93 C94 C95 120.0(13)
C93 C94 H94 120.0
C95 C94 H94 120.0
C96 C95 C94 119.8(13)
C96 C95 H95 120.1
C94 C95 H95 120.1
C95 C96 C97 120.5(13)
C95 C96 H96 119.7
C97 C96 H96 119.7
C92 C97 C96 120.8(12)
C92 C97 H97 119.6
C96 C97 H97 119.6
C103 C98 C99 120.0
C98 C99 C100 120.0
C101 C100 C99 120.0
C102 C101 C100 120.0
C101 C102 C103 120.0
C98 C103 C102 120.0
Cl3 C104 Cl2 111.6(18)
Cl3 C104 Cl1 111.8(16)
Cl2 C104 Cl1 110.2(18)
Cl3 C104 H104 107.7
Cl2 C104 H104 107.7
Cl1 C104 H104 107.7

loop_
_geom_bond_atom_site_label_1
_geom_bond_atom_site_label_2
_geom_bond_distance
Y1 N1 2.066(8)
Y1 C9_2 2.47(3)
Y1 C8_2 2.49(3)
Y1 C5_1 2.50(3)
Y1 C1_1 2.50(2)
Y1 C8_1 2.51(2)
Y1 C2_2 2.51(3)
Y1 C10_2 2.51(2)
Y1 C10_1 2.52(2)
Y1 C9_1 2.55(2)
Y1 C2_1 2.56(2)
Y1 C1_2 2.57(2)
Y2 N1 2.042(9)
Y2 Y3 3.590(3)
Y3 N1 2.098(9)
Y4 N1 2.029(11)
Y4 Y5 3.492(11)
Y5 N1 2.110(12)
Y6 N1 2.07(3)
Y6 Y7 3.28(3)
Y7 N1 2.110(17)
C1_1 C2_1 1.49(3)
C1_1 C5_1 1.50(4)
C1_1 C81 1.50(2)
C2_1 C12_1 1.39(4)
C2_1 C3_1 1.47(4)
C3_1 C15_1 1.32(3)
C3_1 C4_1 1.79(3)
C4_1 C18_1 1.27(2)
C4_1 C5_1 1.50(4)
C5_1 C6_1 1.35(5)
C6_1 C7_1 1.53(4)
C6_1 C20_1 1.60(3)
C7_1 C8_1 1.43(4)
C7_1 C23_1 1.44(3)
C8_1 C25_1 1.45(4)
C8_1 C9_1 1.51(3)
C9_1 C10_1 1.41(4)
C9_1 C81 1.57(2)
C10_1 C11_1 1.46(4)
C10_1 C27_1 1.45(3)
C11_1 C29_1 1.42(3)
C11_1 C12_1 1.47(4)
C12_1 C13_1 1.49(3)
C25_1 C26_1 1.08(5)
C25_1 C24_1 1.69(3)
C25_1 C27_1 1.89(3)
C26_1 C27_1 1.30(6)
C26_1 C57_1 1.39(6)
C27_1 C28_1 1.6407
C13_1 C31_1 1.4335
C13_1 C14_1 1.4607
C14_1 C15_1 1.4384
C14_1 C33_1 1.4482
C15_1 C16_1 1.4252
C16_1 C17_1 1.4369
C16_1 C35_1 1.4489
C17_1 C18_1 1.4198
C17_1 C37_1 1.4426
C18_1 C19_1 1.4025
C19_1 C20_1 1.4274
C19_1 C39_1 1.4647
C20_1 C21_1 1.4346
C21_1 C22_1 1.4233
C21_1 C40_1 1.4352
C22_1 C53_1 1.4155
C22_1 C23_1 1.4203
C23_1 C24_1 1.4369
C24_1 C55_1 1.4395
C28_1 C59_1 1.4160
C28_1 C29_1 1.4575
C29_1 C30_1 1.4271
C30_1 C31_1 1.4001
C30_1 C41_1 1.4518
C31_1 C32_1 1.4866
C32_1 C43_1 1.3947
C32_1 C33_1 1.4786
C33_1 C34_1 1.4301
C34_1 C35_1 1.4201
C34_1 C45_1 1.4473
C35_1 C36_1 1.4442
C36_1 C47_1 1.4315
C36_1 C37_1 1.4399
C37_1 C38_1 1.4169
C38_1 C39_1 1.3955
C38_1 C49_1 1.4318
C39_1 C40_1 1.4626
C40_1 C51_1 1.4172
C41_1 C42_1 1.4078
C41_1 C60_1 1.4118
C42_1 C62_1 1.4065
C42_1 C43_1 1.4633
C43_1 C44_1 1.4185
C44_1 C45_1 1.4304
C44_1 C64_1 1.4928
C45_1 C46_1 1.4330
C46_1 C47_1 1.4255
C46_1 C65_1 1.4749
C47_1 C48_1 1.4442
C48_1 C49_1 1.4259
C48_1 C67_1 1.4406
C49_1 C50_1 1.4246
C50_1 C51_1 1.4241
C50_1 C68_1 1.4424
C51_1 C52_1 1.4229
C52_1 C53_1 1.4324
C52_1 C70_1 1.4366
C53_1 C54_1 1.4511
C54_1 C71_1 1.4263
C54_1 C55_1 1.4580
C55_1 C56_1 1.4213
C56_1 C57_1 1.4439
C56_1 C73_1 1.4486
C57_1 C58_1 1.4454
C58_1 C59_1 1.4049
C58_1 C74_1 1.4724
C59_1 C60_1 1.3979
C60_1 C61_1 1.4418
C61_1 C62_1 1.3650
C61_1 C75_1 1.4271
C62_1 C63_1 1.4276
C63_1 C77_1 1.3838
C63_1 C64_1 1.3946
C64_1 C65_1 1.4243
C65_1 C66_1 1.4297
C66_1 C78_1 1.3944
C66_1 C67_1 1.4348
C67_1 C68_1 1.4560
C68_1 C69_1 1.4499
C69_1 C79_1 1.3978
C69_1 C70_1 1.4269
C70_1 C71_1 1.4374
C71_1 C72_1 1.4420
C72_1 C80_1 1.4027
C72_1 C73_1 1.4292
C73_1 C74_1 1.4508
C74_1 C75_1 1.3942
C75_1 C76_1 1.3918
C76_1 C80_1 1.4327
C76_1 C77_1 1.4923
C77_1 C78_1 1.4382
C78_1 C79_1 1.4506
C79_1 C80_1 1.4582
C1_2 C2_2 1.35(4)
C1_2 C81 1.48(3)
C1_2 C5_2 1.54(3)
C2_2 C12_2 1.44(4)
C2_2 C3_2 1.45(3)
C3_2 C15_2 1.33(2)
C3_2 C4_2 1.79(3)
C4_2 C18_2 1.33(2)
C4_2 C5_2 1.50(3)
C5_2 C6_2 1.48(4)
C6_2 C7_2 1.40(4)
C6_2 C20_2 1.56(2)
C7_2 C8_2 1.45(5)
C7_2 C23_2 1.51(3)
C8_2 C9_2 1.36(5)
C8_2 C25_2 1.41(4)
C9_2 C10_2 1.51(4)
C9_2 C81 1.57(4)
C10_2 C27_2 1.43(3)
C10_2 C11_2 1.51(4)
C11_2 C29_2 1.41(3)
C11_2 C12_2 1.51(4)
C12_2 C13_2 1.54(3)
C25_2 C26_2 1.48(4)
C25_2 C24_2 1.51(3)
C26_2 C27_2 0.91(3)
C26_2 C57_2 1.57(4)
C27_2 C28_2 1.6579
C13_2 C31_2 1.4342
C13_2 C14_2 1.4609
C14_2 C15_2 1.4374
C14_2 C33_2 1.4483
C15_2 C16_2 1.4257
C16_2 C17_2 1.4366
C16_2 C35_2 1.4483
C17_2 C18_2 1.4200
C17_2 C37_2 1.4424
C18_2 C19_2 1.4032
C19_2 C20_2 1.4274
C19_2 C39_2 1.4647
C20_2 C21_2 1.4346
C21_2 C22_2 1.4238
C21_2 C40_2 1.4348
C22_2 C53_2 1.4160
C22_2 C23_2 1.4204
C23_2 C24_2 1.4371
C24_2 C55_2 1.4397
C28_2 C59_2 1.4165
C28_2 C29_2 1.4566
C29_2 C30_2 1.4268
C30_2 C31_2 1.4001
C30_2 C41_2 1.4517
C31_2 C32_2 1.4862
C32_2 C43_2 1.3953
C32_2 C33_2 1.4792
C33_2 C34_2 1.4299
C34_2 C35_2 1.4198
C34_2 C45_2 1.4461
C35_2 C36_2 1.4444
C36_2 C47_2 1.4321
C36_2 C37_2 1.4398
C37_2 C38_2 1.4172
C38_2 C39_2 1.3950
C38_2 C49_2 1.4327
C39_2 C40_2 1.4623
C40_2 C51_2 1.4177
C41_2 C42_2 1.4092
C41_2 C60_2 1.4115
C42_2 C62_2 1.4069
C42_2 C43_2 1.4629
C43_2 C44_2 1.4188
C44_2 C45_2 1.4298
C44_2 C64_2 1.4928
C45_2 C46_2 1.4339
C46_2 C47_2 1.4261
C46_2 C65_2 1.4745
C47_2 C48_2 1.4444
C48_2 C49_2 1.4251
C48_2 C67_2 1.4411
C49_2 C50_2 1.4239
C50_2 C51_2 1.4239
C50_2 C68_2 1.4430
C51_2 C52_2 1.4224
C52_2 C53_2 1.4325
C52_2 C70_2 1.4368
C53_2 C54_2 1.4511
C54_2 C71_2 1.4259
C54_2 C55_2 1.4585
C55_2 C56_2 1.4209
C56_2 C57_2 1.4440
C56_2 C73_2 1.4485
C57_2 C58_2 1.4449
C58_2 C59_2 1.4051
C58_2 C74_2 1.4725
C59_2 C60_2 1.3982
C60_2 C61_2 1.4425
C61_2 C62_2 1.3642
C61_2 C75_2 1.4266
C62_2 C63_2 1.4272
C63_2 C77_2 1.3845
C63_2 C64_2 1.3944
C64_2 C65_2 1.4237
C65_2 C66_2 1.4294
C66_2 C78_2 1.3950
C66_2 C67_2 1.4345
C67_2 C68_2 1.4556
C68_2 C69_2 1.4497
C69_2 C79_2 1.3974
C69_2 C70_2 1.4263
C70_2 C71_2 1.4369
C71_2 C72_2 1.4423
C72_2 C80_2 1.4020
C72_2 C73_2 1.4295
C73_2 C74_2 1.4512
C74_2 C75_2 1.3939
C75_2 C76_2 1.3920
C76_2 C80_2 1.4332
C76_2 C77_2 1.4920
C77_2 C78_2 1.4364
C78_2 C79_2 1.4517
C79_2 C80_2 1.4586
O1 C82 1.181(15)
O2 C82 1.333(15)
O2 C83 1.479(15)
O3 C90 1.187(15)
O4 C90 1.344(14)
O4 C91 1.481(14)
C81 C82 1.541(17)
C81 C90 1.546(18)
C83 C84 1.53(2)
C83 H83A 0.9900
C83 H83B 0.9900
C84 C85 1.378(19)
C84 C89 1.400(18)
C85 C86 1.31(2)
C85 H85 0.9500
C86 C87 1.41(2)
C86 H86 0.9500
C87 C88 1.37(2)
C87 H87 0.9500
C88 C89 1.38(2)
C88 H88 0.9500
C89 H89 0.9500
C91 C92 1.504(18)
C91 H91A 0.9900
C91 H91B 0.9900
C92 C97 1.371(18)
C92 C93 1.406(18)
C93 C94 1.34(2)
C93 H93 0.9500
C94 C95 1.40(2)
C94 H94 0.9500
C95 C96 1.34(2)
C95 H95 0.9500
C96 C97 1.386(18)
C96 H96 0.9500
C97 H97 0.9500
C98 C103 1.3900
C98 C99 1.3900
C98 H98 0.9500
C99 C100 1.3900
C99 H99 0.9500
C100 C101 1.3900
C100 H100 0.9500
C101 C102 1.3899
C101 H101 0.9500
C102 C103 1.3900
C102 H102 0.9501
C103 H103 0.9500
Cl1 C104 1.76(3)
Cl1 H99 1.8030
Cl1 H100 0.6038
Cl2 C104 1.74(3)
Cl2 H101 1.4939
Cl2 H102 1.0514
Cl3 C104 1.67(3)
Cl3 H98 0.9431
C104 H104 1.0000
